data_7001279
loop_
_publ_author_name
'Janiak, Christoph'
'Chamayou, Anne-Christine'
'Royhan Uddin, A. K. M.'
'Uddin, Mohammad'
'Hagen, Karl S.'
'Enamullah, Mohammed'

_publ_section_title
;
 Polymorphs, enantiomorphs, chirality and helicity in
 [Rh{N,O}(\h4-cod)] complexes with {N,O} = salicylaldiminato Schiff
 base or aminocarboxylato ligands
;
_journal_coden_ASTM DTARAF
_journal_issue 19
_journal_name_full 'Dalton Transactions'
_journal_page_first 3698
_journal_page_last 3709
_journal_paper_doi 10.1039/b820072f
_journal_year 2009
_chemical_formula_moiety 'C32 H38 N2 O2 Rh2'
_chemical_formula_sum 'C32 H38 N2 O2 Rh2'
_chemical_formula_weight 688.46
_chemical_name_systematic
;
bis(\h^4^-cyclo-octa-1,5-diene)-(\m-N,N'-1,2-diaminoethane-
bis(salicylaldiminato)-\kN,O:N',O')-di-rhodium(I)
;
_space_group_IT_number 2
_symmetry_cell_setting triclinic
_symmetry_space_group_name_Hall '-P 1'
_symmetry_space_group_name_H-M 'P -1'
_atom_sites_solution_hydrogens geom
_atom_sites_solution_primary direct
_atom_sites_solution_secondary difmap
_audit_creation_method SHELXL-97
_cell_angle_alpha 112.549(2)
_cell_angle_beta 115.690(2)
_cell_angle_gamma 96.732(2)
_cell_formula_units_Z 2
_cell_length_a 11.578(1)
_cell_length_b 11.676(1)
_cell_length_c 12.500(1)
_cell_measurement_reflns_used 9263
_cell_measurement_temperature 173(2)
_cell_measurement_theta_max 30.00
_cell_measurement_theta_min 3.20
_cell_volume 1322.3(2)
_computing_cell_refinement 'Bruker SMART'
_computing_data_collection 'Bruker SMART'
_computing_data_reduction 'Bruker SAINT'
_computing_molecular_graphics 'Bruker SHELXTL'
_computing_publication_material 'Bruker SHELXTL'
_computing_structure_refinement 'SHELXL-97 (Sheldrick, 1997)'
_computing_structure_solution 'SHELXS-97 (Sheldrick, 1990)'
_diffrn_ambient_temperature 173(2)
_diffrn_detector_area_resol_mean 8.333
_diffrn_measured_fraction_theta_full 0.992
_diffrn_measured_fraction_theta_max 0.992
_diffrn_measurement_device_type 'CCD area detector'
_diffrn_measurement_method 'omega scans'
_diffrn_radiation_monochromator graphite
_diffrn_radiation_source 'fine-focus sealed tube'
_diffrn_radiation_type MoK\a
_diffrn_radiation_wavelength 0.71073
_diffrn_reflns_av_R_equivalents 0.0271
_diffrn_reflns_av_sigmaI/netI 0.0329
_diffrn_reflns_limit_h_max 16
_diffrn_reflns_limit_h_min -16
_diffrn_reflns_limit_k_max 16
_diffrn_reflns_limit_k_min -16
_diffrn_reflns_limit_l_max 17
_diffrn_reflns_limit_l_min -17
_diffrn_reflns_number 20655
_diffrn_reflns_theta_full 30.01
_diffrn_reflns_theta_max 30.01
_diffrn_reflns_theta_min 2.01
_exptl_absorpt_coefficient_mu 1.282
_exptl_absorpt_correction_T_max 0.8825
_exptl_absorpt_correction_T_min 0.8212
_exptl_absorpt_correction_type multi-scan
_exptl_absorpt_process_details 'SADABS ver 2.03, R. Blessing 1995'
_exptl_crystal_colour yellow
_exptl_crystal_density_diffrn 1.729
_exptl_crystal_density_method 'not measured'
_exptl_crystal_description prism
_exptl_crystal_F_000 700
_exptl_crystal_size_max 0.16
_exptl_crystal_size_mid 0.12
_exptl_crystal_size_min 0.10
_refine_diff_density_max 1.445
_refine_diff_density_min -0.458
_refine_diff_density_rms 0.121
_refine_ls_extinction_method none
_refine_ls_goodness_of_fit_ref 1.070
_refine_ls_hydrogen_treatment constr
_refine_ls_matrix_type full
_refine_ls_number_parameters 343
_refine_ls_number_reflns 7677
_refine_ls_number_restraints 0
_refine_ls_restrained_S_all 1.070
_refine_ls_R_factor_all 0.0373
_refine_ls_R_factor_gt 0.0326
_refine_ls_shift/su_max 0.001
_refine_ls_shift/su_mean 0.000
_refine_ls_structure_factor_coef Fsqd
_refine_ls_weighting_details 'calc w=1/[\s^2^(Fo^2^)+(0.0360P)^2^+1.9483P] where P=(Fo^2^+2Fc^2^)/3'
_refine_ls_weighting_scheme calc
_refine_ls_wR_factor_gt 0.0809
_refine_ls_wR_factor_ref 0.0831
_reflns_number_gt 6836
_reflns_number_total 7677
_reflns_threshold_expression >2sigma(I)
_cod_data_source_file B820072f.txt
_cod_data_source_block muen8s
_cod_depositor_comments
;
The following automatic conversions were performed:
'_symmetry_cell_setting' value 'Triclinic' changed to 'triclinic'
according to '/home/saulius/struct/CIF-dictionaries/cif_core.dic'
dictionary named 'cif_core.dic' version 2.4.1 from 2010-06-29.

Automatic conversion script
Id: cif_fix_enum 1527 2010-12-29 10:47:43Z saulius 
;
_cod_original_cell_volume 1322.3(3)
_cod_original_sg_symbol_H-M P-1
_cod_database_code 7001279

loop_
_symmetry_equiv_pos_as_xyz
'x, y, z'
'-x, -y, -z'

loop_
_atom_site_label
_atom_site_type_symbol
_atom_site_fract_x
_atom_site_fract_y
_atom_site_fract_z
_atom_site_U_iso_or_equiv
_atom_site_adp_type
_atom_site_occupancy
_atom_site_symmetry_multiplicity
_atom_site_calc_flag
_atom_site_refinement_flags
_atom_site_disorder_assembly
_atom_site_disorder_group
Rh1 Rh 0.684616(19) -0.181130(18) -0.028305(18) 0.01524(5) Uani 1 1 d . . .
Rh2 Rh 1.154739(19) 0.326792(18) 0.509632(18) 0.01568(5) Uani 1 1 d . . .
N1 N 0.6987(2) 0.0021(2) 0.1082(2) 0.0167(4) Uani 1 1 d . . .
N2 N 0.9780(2) 0.3321(2) 0.3644(2) 0.0171(4) Uani 1 1 d . . .
O1 O 0.51213(19) -0.26983(18) -0.0440(2) 0.0231(4) Uani 1 1 d . . .
O2 O 1.26226(19) 0.50164(18) 0.54525(19) 0.0213(4) Uani 1 1 d . . .
C1 C 0.8021(2) 0.1270(2) 0.1586(2) 0.0173(4) Uani 1 1 d . . .
H1A H 0.7668 0.1590 0.0920 0.021 Uiso 1 1 calc R . .
H1B H 0.8852 0.1088 0.1638 0.021 Uiso 1 1 calc R . .
C2 C 0.6126(2) 0.0148(2) 0.1484(3) 0.0181(5) Uani 1 1 d . . .
H2 H 0.6204 0.1029 0.2002 0.022 Uiso 1 1 calc R . .
C3 C 0.5072(2) -0.0860(2) 0.1252(2) 0.0169(4) Uani 1 1 d . . .
C4 C 0.4652(3) -0.2222(3) 0.0351(3) 0.0188(5) Uani 1 1 d . . .
C5 C 0.3673(3) -0.3091(3) 0.0323(3) 0.0280(6) Uani 1 1 d . . .
H5 H 0.3394 -0.4012 -0.0255 0.034 Uiso 1 1 calc R . .
C6 C 0.3107(3) -0.2654(3) 0.1102(3) 0.0294(6) Uani 1 1 d . . .
H6 H 0.2455 -0.3271 0.1062 0.035 Uiso 1 1 calc R . .
C7 C 0.3487(3) -0.1309(3) 0.1952(3) 0.0263(6) Uani 1 1 d . . .
H7 H 0.3080 -0.1000 0.2474 0.032 Uiso 1 1 calc R . .
C8 C 0.4456(3) -0.0437(3) 0.2023(3) 0.0217(5) Uani 1 1 d . . .
H8 H 0.4721 0.0480 0.2608 0.026 Uiso 1 1 calc R . .
C9 C 0.8057(3) -0.1005(3) -0.0857(3) 0.0207(5) Uani 1 1 d . . .
H9 H 0.8227 -0.0044 -0.0558 0.025 Uiso 1 1 calc R . .
C10 C 0.8879(3) -0.1278(3) 0.0168(3) 0.0218(5) Uani 1 1 d . . .
H10 H 0.9526 -0.0475 0.1067 0.026 Uiso 1 1 calc R . .
C11 C 0.9407(3) -0.2433(3) -0.0110(3) 0.0285(6) Uani 1 1 d . . .
H11A H 1.0327 -0.2176 0.0675 0.034 Uiso 1 1 calc R . .
H11B H 0.9488 -0.2644 -0.0916 0.034 Uiso 1 1 calc R . .
C12 C 0.8461(3) -0.3656(3) -0.0360(3) 0.0287(6) Uani 1 1 d . . .
H12A H 0.8534 -0.4452 -0.0967 0.034 Uiso 1 1 calc R . .
H12B H 0.8768 -0.3652 0.0515 0.034 Uiso 1 1 calc R . .
C13 C 0.6987(3) -0.3740(3) -0.0986(3) 0.0225(5) Uani 1 1 d . . .
H13 H 0.6404 -0.4371 -0.0910 0.027 Uiso 1 1 calc R . .
C14 C 0.6282(3) -0.3559(3) -0.2104(3) 0.0208(5) Uani 1 1 d . . .
H14 H 0.5285 -0.4082 -0.2686 0.025 Uiso 1 1 calc R . .
C15 C 0.6917(3) -0.3319(3) -0.2867(3) 0.0245(5) Uani 1 1 d . . .
H15A H 0.6211 -0.3749 -0.3845 0.029 Uiso 1 1 calc R . .
H15B H 0.7633 -0.3727 -0.2771 0.029 Uiso 1 1 calc R . .
C16 C 0.7542(3) -0.1849(3) -0.2347(3) 0.0241(5) Uani 1 1 d . . .
H16A H 0.8309 -0.1714 -0.2496 0.029 Uiso 1 1 calc R . .
H16B H 0.6849 -0.1558 -0.2881 0.029 Uiso 1 1 calc R . .
C17 C 0.8413(2) 0.2368(2) 0.2982(3) 0.0185(5) Uani 1 1 d . . .
H17A H 0.7737 0.2827 0.2873 0.022 Uiso 1 1 calc R . .
H17B H 0.8408 0.1980 0.3559 0.022 Uiso 1 1 calc R . .
C18 C 0.9778(3) 0.4204(2) 0.3256(3) 0.0187(5) Uani 1 1 d . . .
H18 H 0.8907 0.4152 0.2624 0.022 Uiso 1 1 calc R . .
C19 C 1.0911(3) 0.5246(2) 0.3654(3) 0.0179(5) Uani 1 1 d . . .
C20 C 1.2260(3) 0.5614(2) 0.4736(2) 0.0176(5) Uani 1 1 d . . .
C21 C 1.3270(3) 0.6703(3) 0.5041(3) 0.0250(5) Uani 1 1 d . . .
H21 H 1.4176 0.6986 0.5774 0.030 Uiso 1 1 calc R . .
C22 C 1.2964(3) 0.7353(3) 0.4299(3) 0.0282(6) Uani 1 1 d . . .
H22 H 1.3663 0.8073 0.4523 0.034 Uiso 1 1 calc R . .
C23 C 1.1641(3) 0.6974(3) 0.3217(3) 0.0274(6) Uani 1 1 d . . .
H23 H 1.1440 0.7420 0.2698 0.033 Uiso 1 1 calc R . .
C24 C 1.0643(3) 0.5950(3) 0.2921(3) 0.0247(5) Uani 1 1 d . . .
H24 H 0.9740 0.5703 0.2199 0.030 Uiso 1 1 calc R . .
C25 C 1.3220(3) 0.3745(3) 0.7026(3) 0.0233(5) Uani 1 1 d . . .
H25 H 1.3834 0.4686 0.7575 0.028 Uiso 1 1 calc R . .
C26 C 1.3440(3) 0.2960(3) 0.6023(3) 0.0238(5) Uani 1 1 d . . .
H26 H 1.4178 0.3448 0.5985 0.029 Uiso 1 1 calc R . .
C27 C 1.3284(3) 0.1514(3) 0.5569(3) 0.0294(6) Uani 1 1 d . . .
H27A H 1.3523 0.1359 0.6352 0.035 Uiso 1 1 calc R . .
H27B H 1.3932 0.1306 0.5270 0.035 Uiso 1 1 calc R . .
C28 C 1.1833(3) 0.0580(3) 0.4407(3) 0.0269(6) Uani 1 1 d . . .
H28A H 1.1804 0.0261 0.3535 0.032 Uiso 1 1 calc R . .
H28B H 1.1617 -0.0195 0.4520 0.032 Uiso 1 1 calc R . .
C29 C 1.0757(3) 0.1213(2) 0.4337(3) 0.0216(5) Uani 1 1 d . . .
H29 H 0.9878 0.0743 0.3442 0.026 Uiso 1 1 calc R . .
C30 C 1.0619(3) 0.1878(3) 0.5458(3) 0.0211(5) Uani 1 1 d . . .
H30 H 0.9660 0.1805 0.5221 0.025 Uiso 1 1 calc R . .
C31 C 1.1526(3) 0.1982(3) 0.6829(3) 0.0254(5) Uani 1 1 d . . .
H31A H 1.1876 0.1236 0.6701 0.030 Uiso 1 1 calc R . .
H31B H 1.0982 0.1920 0.7249 0.030 Uiso 1 1 calc R . .
C32 C 1.2721(3) 0.3279(3) 0.7775(3) 0.0273(6) Uani 1 1 d . . .
H32A H 1.2439 0.3963 0.8267 0.033 Uiso 1 1 calc R . .
H32B H 1.3480 0.3166 0.8457 0.033 Uiso 1 1 calc R . .

loop_
_atom_site_aniso_label
_atom_site_aniso_U_11
_atom_site_aniso_U_22
_atom_site_aniso_U_33
_atom_site_aniso_U_23
_atom_site_aniso_U_13
_atom_site_aniso_U_12
Rh1 0.01611(9) 0.01455(9) 0.01431(9) 0.00586(7) 0.00869(7) 0.00375(7)
Rh2 0.01690(9) 0.01327(9) 0.01514(9) 0.00661(7) 0.00783(7) 0.00286(7)
N1 0.0158(9) 0.0146(9) 0.0145(9) 0.0055(8) 0.0061(8) 0.0019(8)
N2 0.0156(9) 0.0144(9) 0.0166(9) 0.0040(8) 0.0084(8) 0.0024(8)
O1 0.0231(9) 0.0167(8) 0.0249(9) 0.0036(7) 0.0163(8) 0.0002(7)
O2 0.0195(9) 0.0169(8) 0.0208(9) 0.0096(7) 0.0063(7) 0.0008(7)
C1 0.0168(11) 0.0143(10) 0.0167(11) 0.0054(9) 0.0082(9) 0.0023(9)
C2 0.0168(11) 0.0154(11) 0.0180(11) 0.0059(9) 0.0081(9) 0.0040(9)
C3 0.0136(10) 0.0178(11) 0.0181(11) 0.0089(9) 0.0076(9) 0.0038(9)
C4 0.0178(11) 0.0188(11) 0.0201(11) 0.0091(10) 0.0106(10) 0.0053(9)
C5 0.0292(14) 0.0168(12) 0.0379(16) 0.0100(12) 0.0214(13) 0.0032(11)
C6 0.0300(14) 0.0247(14) 0.0425(17) 0.0171(13) 0.0260(14) 0.0064(12)
C7 0.0264(13) 0.0290(14) 0.0311(14) 0.0140(12) 0.0209(12) 0.0106(11)
C8 0.0188(11) 0.0202(12) 0.0234(12) 0.0073(10) 0.0116(10) 0.0071(10)
C9 0.0218(12) 0.0198(12) 0.0252(13) 0.0109(10) 0.0160(10) 0.0067(10)
C10 0.0188(11) 0.0206(12) 0.0230(12) 0.0082(10) 0.0108(10) 0.0058(10)
C11 0.0225(13) 0.0330(15) 0.0302(14) 0.0141(12) 0.0136(12) 0.0146(12)
C12 0.0351(15) 0.0303(14) 0.0311(15) 0.0188(13) 0.0200(13) 0.0192(13)
C13 0.0305(14) 0.0169(11) 0.0240(13) 0.0096(10) 0.0173(11) 0.0092(10)
C14 0.0251(12) 0.0168(11) 0.0182(11) 0.0050(10) 0.0130(10) 0.0051(10)
C15 0.0307(14) 0.0269(13) 0.0183(12) 0.0094(11) 0.0156(11) 0.0116(11)
C16 0.0311(14) 0.0277(13) 0.0240(13) 0.0147(11) 0.0200(12) 0.0125(11)
C17 0.0155(11) 0.0163(11) 0.0189(11) 0.0046(9) 0.0094(9) 0.0020(9)
C18 0.0172(11) 0.0189(11) 0.0179(11) 0.0077(9) 0.0085(9) 0.0069(9)
C19 0.0206(11) 0.0133(10) 0.0196(11) 0.0069(9) 0.0113(10) 0.0055(9)
C20 0.0220(12) 0.0130(10) 0.0166(11) 0.0054(9) 0.0112(9) 0.0043(9)
C21 0.0206(12) 0.0196(12) 0.0291(14) 0.0111(11) 0.0105(11) 0.0020(10)
C22 0.0296(14) 0.0239(13) 0.0365(16) 0.0170(12) 0.0202(13) 0.0054(11)
C23 0.0358(15) 0.0255(13) 0.0334(15) 0.0199(12) 0.0220(13) 0.0141(12)
C24 0.0279(14) 0.0240(13) 0.0258(13) 0.0144(11) 0.0141(11) 0.0121(11)
C25 0.0194(12) 0.0237(13) 0.0199(12) 0.0115(10) 0.0055(10) 0.0022(10)
C26 0.0217(12) 0.0265(13) 0.0262(13) 0.0174(11) 0.0110(11) 0.0083(11)
C27 0.0311(15) 0.0305(15) 0.0372(16) 0.0216(13) 0.0197(13) 0.0182(12)
C28 0.0373(16) 0.0194(12) 0.0306(14) 0.0140(11) 0.0205(13) 0.0124(12)
C29 0.0266(13) 0.0144(11) 0.0214(12) 0.0082(10) 0.0119(10) 0.0044(10)
C30 0.0250(12) 0.0164(11) 0.0217(12) 0.0100(10) 0.0124(10) 0.0033(10)
C31 0.0317(14) 0.0226(13) 0.0225(13) 0.0122(11) 0.0148(11) 0.0043(11)
C32 0.0305(14) 0.0281(14) 0.0205(13) 0.0133(11) 0.0108(11) 0.0061(12)

loop_
_atom_type_symbol
_atom_type_description
_atom_type_scat_dispersion_real
_atom_type_scat_dispersion_imag
_atom_type_scat_source
C C 0.0033 0.0016 'International Tables Vol C Tables 4.2.6.8 and 6.1.1.4'
H H 0.0000 0.0000 'International Tables Vol C Tables 4.2.6.8 and 6.1.1.4'
N N 0.0061 0.0033 'International Tables Vol C Tables 4.2.6.8 and 6.1.1.4'
O O 0.0106 0.0060 'International Tables Vol C Tables 4.2.6.8 and 6.1.1.4'
Rh Rh -1.1178 0.9187 'International Tables Vol C Tables 4.2.6.8 and 6.1.1.4'

loop_
_geom_angle_atom_site_label_1
_geom_angle_atom_site_label_2
_geom_angle_atom_site_label_3
_geom_angle
_geom_angle_site_symmetry_1
_geom_angle_site_symmetry_3
_geom_angle_publ_flag
O1 Rh1 N1 90.34(8) . . ?
O1 Rh1 C9 157.69(10) . . ?
N1 Rh1 C9 94.73(9) . . ?
O1 Rh1 C10 161.13(10) . . ?
N1 Rh1 C10 97.44(9) . . ?
C9 Rh1 C10 38.86(10) . . ?
O1 Rh1 C13 84.61(9) . . ?
N1 Rh1 C13 158.06(9) . . ?
C9 Rh1 C13 98.01(10) . . ?
C10 Rh1 C13 81.77(11) . . ?
O1 Rh1 C14 87.05(9) . . ?
N1 Rh1 C14 163.19(9) . . ?
C9 Rh1 C14 81.83(10) . . ?
C10 Rh1 C14 90.19(10) . . ?
C13 Rh1 C14 37.97(10) . . ?
O2 Rh2 N2 89.49(8) . . ?
O2 Rh2 C29 160.05(10) . . ?
N2 Rh2 C29 94.30(10) . . ?
O2 Rh2 C25 84.48(9) . . ?
N2 Rh2 C25 159.99(10) . . ?
C29 Rh2 C25 97.85(11) . . ?
O2 Rh2 C30 159.29(9) . . ?
N2 Rh2 C30 98.85(10) . . ?
C29 Rh2 C30 38.63(10) . . ?
C25 Rh2 C30 81.26(10) . . ?
O2 Rh2 C26 88.11(9) . . ?
N2 Rh2 C26 161.12(10) . . ?
C29 Rh2 C26 81.98(11) . . ?
C25 Rh2 C26 37.93(11) . . ?
C30 Rh2 C26 89.80(11) . . ?
C2 N1 C1 115.2(2) . . ?
C2 N1 Rh1 122.32(17) . . ?
C1 N1 Rh1 122.39(16) . . ?
C18 N2 C17 113.6(2) . . ?
C18 N2 Rh2 123.42(17) . . ?
C17 N2 Rh2 123.01(16) . . ?
C4 O1 Rh1 127.87(16) . . ?
C20 O2 Rh2 128.57(16) . . ?
N1 C1 C17 114.5(2) . . ?
N1 C1 H1A 108.6 . . ?
C17 C1 H1A 108.6 . . ?
N1 C1 H1B 108.6 . . ?
C17 C1 H1B 108.6 . . ?
H1A C1 H1B 107.6 . . ?
N1 C2 C3 128.8(2) . . ?
N1 C2 H2 115.6 . . ?
C3 C2 H2 115.6 . . ?
C8 C3 C4 119.2(2) . . ?
C8 C3 C2 116.1(2) . . ?
C4 C3 C2 124.7(2) . . ?
O1 C4 C5 119.2(2) . . ?
O1 C4 C3 123.5(2) . . ?
C5 C4 C3 117.3(2) . . ?
C6 C5 C4 122.3(3) . . ?
C6 C5 H5 118.8 . . ?
C4 C5 H5 118.8 . . ?
C5 C6 C7 120.2(3) . . ?
C5 C6 H6 119.9 . . ?
C7 C6 H6 119.9 . . ?
C8 C7 C6 119.0(3) . . ?
C8 C7 H7 120.5 . . ?
C6 C7 H7 120.5 . . ?
C7 C8 C3 122.0(2) . . ?
C7 C8 H8 119.0 . . ?
C3 C8 H8 119.0 . . ?
C10 C9 C16 124.2(2) . . ?
C10 C9 Rh1 70.88(15) . . ?
C16 C9 Rh1 111.10(18) . . ?
C10 C9 H9 114.2 . . ?
C16 C9 H9 114.2 . . ?
Rh1 C9 H9 114.2 . . ?
C9 C10 C11 122.8(2) . . ?
C9 C10 Rh1 70.26(15) . . ?
C11 C10 Rh1 113.91(19) . . ?
C9 C10 H10 114.1 . . ?
C11 C10 H10 114.1 . . ?
Rh1 C10 H10 114.1 . . ?
C10 C11 C12 111.6(2) . . ?
C10 C11 H11A 109.3 . . ?
C12 C11 H11A 109.3 . . ?
C10 C11 H11B 109.3 . . ?
C12 C11 H11B 109.3 . . ?
H11A C11 H11B 108.0 . . ?
C13 C12 C11 113.3(2) . . ?
C13 C12 H12A 108.9 . . ?
C11 C12 H12A 108.9 . . ?
C13 C12 H12B 108.9 . . ?
C11 C12 H12B 108.9 . . ?
H12A C12 H12B 107.7 . . ?
C14 C13 C12 124.8(2) . . ?
C14 C13 Rh1 71.44(15) . . ?
C12 C13 Rh1 110.39(19) . . ?
C14 C13 H13 114.1 . . ?
C12 C13 H13 114.1 . . ?
Rh1 C13 H13 114.1 . . ?
C13 C14 C15 122.6(2) . . ?
C13 C14 Rh1 70.59(15) . . ?
C15 C14 Rh1 112.99(18) . . ?
C13 C14 H14 114.4 . . ?
C15 C14 H14 114.4 . . ?
Rh1 C14 H14 114.4 . . ?
C14 C15 C16 112.1(2) . . ?
C14 C15 H15A 109.2 . . ?
C16 C15 H15A 109.2 . . ?
C14 C15 H15B 109.2 . . ?
C16 C15 H15B 109.2 . . ?
H15A C15 H15B 107.9 . . ?
C9 C16 C15 113.1(2) . . ?
C9 C16 H16A 109.0 . . ?
C15 C16 H16A 109.0 . . ?
C9 C16 H16B 109.0 . . ?
C15 C16 H16B 109.0 . . ?
H16A C16 H16B 107.8 . . ?
N2 C17 C1 110.2(2) . . ?
N2 C17 H17A 109.6 . . ?
C1 C17 H17A 109.6 . . ?
N2 C17 H17B 109.6 . . ?
C1 C17 H17B 109.6 . . ?
H17A C17 H17B 108.1 . . ?
N2 C18 C19 128.6(2) . . ?
N2 C18 H18 115.7 . . ?
C19 C18 H18 115.7 . . ?
C24 C19 C20 119.1(2) . . ?
C24 C19 C18 116.9(2) . . ?
C20 C19 C18 124.0(2) . . ?
O2 C20 C19 124.1(2) . . ?
O2 C20 C21 118.4(2) . . ?
C19 C20 C21 117.4(2) . . ?
C22 C21 C20 121.4(3) . . ?
C22 C21 H21 119.3 . . ?
C20 C21 H21 119.3 . . ?
C21 C22 C23 121.1(3) . . ?
C21 C22 H22 119.4 . . ?
C23 C22 H22 119.4 . . ?
C24 C23 C22 118.7(3) . . ?
C24 C23 H23 120.6 . . ?
C22 C23 H23 120.6 . . ?
C23 C24 C19 122.2(3) . . ?
C23 C24 H24 118.9 . . ?
C19 C24 H24 118.9 . . ?
C26 C25 C32 125.4(3) . . ?
C26 C25 Rh2 71.31(16) . . ?
C32 C25 Rh2 110.28(18) . . ?
C26 C25 H25 113.9 . . ?
C32 C25 H25 113.9 . . ?
Rh2 C25 H25 113.9 . . ?
C25 C26 C27 124.5(3) . . ?
C25 C26 Rh2 70.76(16) . . ?
C27 C26 Rh2 113.21(19) . . ?
C25 C26 H26 113.7 . . ?
C27 C26 H26 113.7 . . ?
Rh2 C26 H26 113.7 . . ?
C26 C27 C28 112.9(2) . . ?
C26 C27 H27A 109.0 . . ?
C28 C27 H27A 109.0 . . ?
C26 C27 H27B 109.0 . . ?
C28 C27 H27B 109.0 . . ?
H27A C27 H27B 107.8 . . ?
C29 C28 C27 113.6(2) . . ?
C29 C28 H28A 108.9 . . ?
C27 C28 H28A 108.9 . . ?
C29 C28 H28B 108.9 . . ?
C27 C28 H28B 108.9 . . ?
H28A C28 H28B 107.7 . . ?
C30 C29 C28 123.1(2) . . ?
C30 C29 Rh2 71.49(15) . . ?
C28 C29 Rh2 111.65(18) . . ?
C30 C29 H29 114.4 . . ?
C28 C29 H29 114.4 . . ?
Rh2 C29 H29 114.4 . . ?
C29 C30 C31 122.2(3) . . ?
C29 C30 Rh2 69.88(15) . . ?
C31 C30 Rh2 113.66(18) . . ?
C29 C30 H30 114.5 . . ?
C31 C30 H30 114.5 . . ?
Rh2 C30 H30 114.5 . . ?
C30 C31 C32 111.3(2) . . ?
C30 C31 H31A 109.4 . . ?
C32 C31 H31A 109.4 . . ?
C30 C31 H31B 109.4 . . ?
C32 C31 H31B 109.4 . . ?
H31A C31 H31B 108.0 . . ?
C25 C32 C31 112.6(2) . . ?
C25 C32 H32A 109.1 . . ?
C31 C32 H32A 109.1 . . ?
C25 C32 H32B 109.1 . . ?
C31 C32 H32B 109.1 . . ?
H32A C32 H32B 107.8 . . ?

loop_
_geom_bond_atom_site_label_1
_geom_bond_atom_site_label_2
_geom_bond_distance
_geom_bond_site_symmetry_2
_geom_bond_publ_flag
Rh1 O1 2.0299(18) . ?
Rh1 N1 2.096(2) . ?
Rh1 C9 2.109(3) . ?
Rh1 C10 2.117(3) . ?
Rh1 C13 2.135(3) . ?
Rh1 C14 2.146(2) . ?
Rh2 O2 2.0353(18) . ?
Rh2 N2 2.093(2) . ?
Rh2 C29 2.117(3) . ?
Rh2 C25 2.132(3) . ?
Rh2 C30 2.138(3) . ?
Rh2 C26 2.140(3) . ?
N1 C2 1.296(3) . ?
N1 C1 1.479(3) . ?
N2 C18 1.296(3) . ?
N2 C17 1.474(3) . ?
O1 C4 1.302(3) . ?
O2 C20 1.299(3) . ?
C1 C17 1.535(3) . ?
C1 H1A 0.9900 . ?
C1 H1B 0.9900 . ?
C2 C3 1.434(3) . ?
C2 H2 0.9500 . ?
C3 C8 1.412(3) . ?
C3 C4 1.415(3) . ?
C4 C5 1.410(4) . ?
C5 C6 1.375(4) . ?
C5 H5 0.9500 . ?
C6 C7 1.394(4) . ?
C6 H6 0.9500 . ?
C7 C8 1.371(4) . ?
C7 H7 0.9500 . ?
C8 H8 0.9500 . ?
C9 C10 1.406(4) . ?
C9 C16 1.512(4) . ?
C9 H9 1.0000 . ?
C10 C11 1.527(4) . ?
C10 H10 1.0000 . ?
C11 C12 1.528(4) . ?
C11 H11A 0.9900 . ?
C11 H11B 0.9900 . ?
C12 C13 1.510(4) . ?
C12 H12A 0.9900 . ?
C12 H12B 0.9900 . ?
C13 C14 1.393(4) . ?
C13 H13 1.0000 . ?
C14 C15 1.515(4) . ?
C14 H14 1.0000 . ?
C15 C16 1.529(4) . ?
C15 H15A 0.9900 . ?
C15 H15B 0.9900 . ?
C16 H16A 0.9900 . ?
C16 H16B 0.9900 . ?
C17 H17A 0.9900 . ?
C17 H17B 0.9900 . ?
C18 C19 1.430(3) . ?
C18 H18 0.9500 . ?
C19 C24 1.416(4) . ?
C19 C20 1.421(4) . ?
C20 C21 1.422(4) . ?
C21 C22 1.371(4) . ?
C21 H21 0.9500 . ?
C22 C23 1.399(4) . ?
C22 H22 0.9500 . ?
C23 C24 1.367(4) . ?
C23 H23 0.9500 . ?
C24 H24 0.9500 . ?
C25 C26 1.388(4) . ?
C25 C32 1.514(4) . ?
C25 H25 1.0000 . ?
C26 C27 1.520(4) . ?
C26 H26 1.0000 . ?
C27 C28 1.536(4) . ?
C27 H27A 0.9900 . ?
C27 H27B 0.9900 . ?
C28 C29 1.510(4) . ?
C28 H28A 0.9900 . ?
C28 H28B 0.9900 . ?
C29 C30 1.407(4) . ?
C29 H29 1.0000 . ?
C30 C31 1.518(4) . ?
C30 H30 1.0000 . ?
C31 C32 1.524(4) . ?
C31 H31A 0.9900 . ?
C31 H31B 0.9900 . ?
C32 H32A 0.9900 . ?
C32 H32B 0.9900 . ?

loop_
_geom_torsion_atom_site_label_1
_geom_torsion_atom_site_label_2
_geom_torsion_atom_site_label_3
_geom_torsion_atom_site_label_4
_geom_torsion
_geom_torsion_site_symmetry_1
_geom_torsion_site_symmetry_2
_geom_torsion_site_symmetry_3
_geom_torsion_site_symmetry_4
_geom_torsion_publ_flag
O1 Rh1 N1 C2 2.1(2) . . . . ?
C9 Rh1 N1 C2 160.3(2) . . . . ?
C10 Rh1 N1 C2 -160.7(2) . . . . ?
C13 Rh1 N1 C2 -74.2(3) . . . . ?
C14 Rh1 N1 C2 83.0(4) . . . . ?
O1 Rh1 N1 C1 -173.91(18) . . . . ?
C9 Rh1 N1 C1 -15.66(19) . . . . ?
C10 Rh1 N1 C1 23.3(2) . . . . ?
C13 Rh1 N1 C1 109.8(3) . . . . ?
C14 Rh1 N1 C1 -93.0(3) . . . . ?
O2 Rh2 N2 C18 6.4(2) . . . . ?
C29 Rh2 N2 C18 -154.0(2) . . . . ?
C25 Rh2 N2 C18 78.7(3) . . . . ?
C30 Rh2 N2 C18 167.4(2) . . . . ?
C26 Rh2 N2 C18 -76.2(4) . . . . ?
O2 Rh2 N2 C17 -172.43(18) . . . . ?
C29 Rh2 N2 C17 27.17(19) . . . . ?
C25 Rh2 N2 C17 -100.2(3) . . . . ?
C30 Rh2 N2 C17 -11.46(19) . . . . ?
C26 Rh2 N2 C17 104.9(3) . . . . ?
N1 Rh1 O1 C4 -15.0(2) . . . . ?
C9 Rh1 O1 C4 -118.4(3) . . . . ?
C10 Rh1 O1 C4 99.7(3) . . . . ?
C13 Rh1 O1 C4 143.6(2) . . . . ?
C14 Rh1 O1 C4 -178.4(2) . . . . ?
N2 Rh2 O2 C20 -13.6(2) . . . . ?
C29 Rh2 O2 C20 87.7(3) . . . . ?
C25 Rh2 O2 C20 -174.5(2) . . . . ?
C30 Rh2 O2 C20 -127.9(3) . . . . ?
C26 Rh2 O2 C20 147.7(2) . . . . ?
C2 N1 C1 C17 30.2(3) . . . . ?
Rh1 N1 C1 C17 -153.50(17) . . . . ?
C1 N1 C2 C3 -175.5(2) . . . . ?
Rh1 N1 C2 C3 8.3(4) . . . . ?
N1 C2 C3 C8 168.5(3) . . . . ?
N1 C2 C3 C4 -9.6(4) . . . . ?
Rh1 O1 C4 C5 -162.0(2) . . . . ?
Rh1 O1 C4 C3 18.0(4) . . . . ?
C8 C3 C4 O1 177.1(2) . . . . ?
C2 C3 C4 O1 -4.8(4) . . . . ?
C8 C3 C4 C5 -2.9(4) . . . . ?
C2 C3 C4 C5 175.2(3) . . . . ?
O1 C4 C5 C6 -178.2(3) . . . . ?
C3 C4 C5 C6 1.8(4) . . . . ?
C4 C5 C6 C7 0.6(5) . . . . ?
C5 C6 C7 C8 -1.7(5) . . . . ?
C6 C7 C8 C3 0.6(4) . . . . ?
C4 C3 C8 C7 1.8(4) . . . . ?
C2 C3 C8 C7 -176.5(3) . . . . ?
O1 Rh1 C9 C10 -161.5(2) . . . . ?
N1 Rh1 C9 C10 95.99(16) . . . . ?
C13 Rh1 C9 C10 -66.11(17) . . . . ?
C14 Rh1 C9 C10 -100.58(17) . . . . ?
O1 Rh1 C9 C16 -41.2(3) . . . . ?
N1 Rh1 C9 C16 -143.74(19) . . . . ?
C10 Rh1 C9 C16 120.3(3) . . . . ?
C13 Rh1 C9 C16 54.2(2) . . . . ?
C14 Rh1 C9 C16 19.69(19) . . . . ?
C16 C9 C10 C11 3.3(4) . . . . ?
Rh1 C9 C10 C11 106.3(3) . . . . ?
C16 C9 C10 Rh1 -103.0(2) . . . . ?
O1 Rh1 C10 C9 158.1(2) . . . . ?
N1 Rh1 C10 C9 -88.31(16) . . . . ?
C13 Rh1 C10 C9 113.82(17) . . . . ?
C14 Rh1 C10 C9 76.67(16) . . . . ?
O1 Rh1 C10 C11 40.0(4) . . . . ?
N1 Rh1 C10 C11 153.6(2) . . . . ?
C9 Rh1 C10 C11 -118.1(3) . . . . ?
C13 Rh1 C10 C11 -4.3(2) . . . . ?
C14 Rh1 C10 C11 -41.4(2) . . . . ?
C9 C10 C11 C12 -93.5(3) . . . . ?
Rh1 C10 C11 C12 -12.4(3) . . . . ?
C10 C11 C12 C13 29.9(3) . . . . ?
C11 C12 C13 C14 48.0(4) . . . . ?
C11 C12 C13 Rh1 -33.1(3) . . . . ?
O1 Rh1 C13 C14 92.11(16) . . . . ?
N1 Rh1 C13 C14 169.5(2) . . . . ?
C9 Rh1 C13 C14 -65.57(17) . . . . ?
C10 Rh1 C13 C14 -100.99(17) . . . . ?
O1 Rh1 C13 C12 -146.8(2) . . . . ?
N1 Rh1 C13 C12 -69.4(3) . . . . ?
C9 Rh1 C13 C12 55.5(2) . . . . ?
C10 Rh1 C13 C12 20.12(19) . . . . ?
C14 Rh1 C13 C12 121.1(3) . . . . ?
C12 C13 C14 C15 3.1(4) . . . . ?
Rh1 C13 C14 C15 105.4(2) . . . . ?
C12 C13 C14 Rh1 -102.4(3) . . . . ?
O1 Rh1 C14 C13 -85.02(16) . . . . ?
N1 Rh1 C14 C13 -166.4(3) . . . . ?
C9 Rh1 C14 C13 114.38(17) . . . . ?
C10 Rh1 C14 C13 76.30(17) . . . . ?
O1 Rh1 C14 C15 156.9(2) . . . . ?
N1 Rh1 C14 C15 75.5(4) . . . . ?
C9 Rh1 C14 C15 -3.7(2) . . . . ?
C10 Rh1 C14 C15 -41.8(2) . . . . ?
C13 Rh1 C14 C15 -118.1(3) . . . . ?
C13 C14 C15 C16 -93.9(3) . . . . ?
Rh1 C14 C15 C16 -12.9(3) . . . . ?
C10 C9 C16 C15 47.9(4) . . . . ?
Rh1 C9 C16 C15 -32.8(3) . . . . ?
C14 C15 C16 C9 29.9(3) . . . . ?
C18 N2 C17 C1 83.0(3) . . . . ?
Rh2 N2 C17 C1 -98.0(2) . . . . ?
N1 C1 C17 N2 156.4(2) . . . . ?
C17 N2 C18 C19 -178.0(2) . . . . ?
Rh2 N2 C18 C19 3.0(4) . . . . ?
N2 C18 C19 C24 170.7(3) . . . . ?
N2 C18 C19 C20 -10.3(4) . . . . ?
Rh2 O2 C20 C19 11.2(4) . . . . ?
Rh2 O2 C20 C21 -168.40(19) . . . . ?
C24 C19 C20 O2 -178.4(2) . . . . ?
C18 C19 C20 O2 2.6(4) . . . . ?
C24 C19 C20 C21 1.3(4) . . . . ?
C18 C19 C20 C21 -177.8(2) . . . . ?
O2 C20 C21 C22 178.1(3) . . . . ?
C19 C20 C21 C22 -1.6(4) . . . . ?
C20 C21 C22 C23 0.4(5) . . . . ?
C21 C22 C23 C24 1.0(5) . . . . ?
C22 C23 C24 C19 -1.3(4) . . . . ?
C20 C19 C24 C23 0.2(4) . . . . ?
C18 C19 C24 C23 179.3(3) . . . . ?
O2 Rh2 C25 C26 -94.02(16) . . . . ?
N2 Rh2 C25 C26 -167.1(2) . . . . ?
C29 Rh2 C25 C26 66.04(17) . . . . ?
C30 Rh2 C25 C26 101.04(17) . . . . ?
O2 Rh2 C25 C32 144.1(2) . . . . ?
N2 Rh2 C25 C32 71.1(4) . . . . ?
C29 Rh2 C25 C32 -55.8(2) . . . . ?
C30 Rh2 C25 C32 -20.8(2) . . . . ?
C26 Rh2 C25 C32 -121.8(3) . . . . ?
C32 C25 C26 C27 -3.4(4) . . . . ?
Rh2 C25 C26 C27 -105.5(3) . . . . ?
C32 C25 C26 Rh2 102.0(3) . . . . ?
O2 Rh2 C26 C25 83.44(16) . . . . ?
N2 Rh2 C26 C25 166.3(2) . . . . ?
C29 Rh2 C26 C25 -113.91(17) . . . . ?
C30 Rh2 C26 C25 -75.95(17) . . . . ?
O2 Rh2 C26 C27 -156.3(2) . . . . ?
N2 Rh2 C26 C27 -73.4(4) . . . . ?
C29 Rh2 C26 C27 6.3(2) . . . . ?
C25 Rh2 C26 C27 120.3(3) . . . . ?
C30 Rh2 C26 C27 44.3(2) . . . . ?
C25 C26 C27 C28 89.6(3) . . . . ?
Rh2 C26 C27 C28 7.6(3) . . . . ?
C26 C27 C28 C29 -24.0(4) . . . . ?
C27 C28 C29 C30 -52.3(4) . . . . ?
C27 C28 C29 Rh2 29.1(3) . . . . ?
O2 Rh2 C29 C30 160.7(2) . . . . ?
N2 Rh2 C29 C30 -98.80(16) . . . . ?
C25 Rh2 C29 C30 65.26(18) . . . . ?
C26 Rh2 C29 C30 99.82(17) . . . . ?
O2 Rh2 C29 C28 41.7(4) . . . . ?
N2 Rh2 C29 C28 142.11(19) . . . . ?
C25 Rh2 C29 C28 -53.8(2) . . . . ?
C30 Rh2 C29 C28 -119.1(3) . . . . ?
C26 Rh2 C29 C28 -19.26(19) . . . . ?
C28 C29 C30 C31 -1.7(4) . . . . ?
Rh2 C29 C30 C31 -105.9(2) . . . . ?
C28 C29 C30 Rh2 104.3(3) . . . . ?
O2 Rh2 C30 C29 -161.4(2) . . . . ?
N2 Rh2 C30 C29 85.80(17) . . . . ?
C25 Rh2 C30 C29 -114.45(18) . . . . ?
C26 Rh2 C30 C29 -77.35(17) . . . . ?
O2 Rh2 C30 C31 -44.1(4) . . . . ?
N2 Rh2 C30 C31 -156.84(19) . . . . ?
C29 Rh2 C30 C31 117.4(3) . . . . ?
C25 Rh2 C30 C31 2.9(2) . . . . ?
C26 Rh2 C30 C31 40.0(2) . . . . ?
C29 C30 C31 C32 95.9(3) . . . . ?
Rh2 C30 C31 C32 15.5(3) . . . . ?
C26 C25 C32 C31 -45.2(4) . . . . ?
Rh2 C25 C32 C31 35.8(3) . . . . ?
C30 C31 C32 C25 -33.7(3) . . . . ?
